data_4105227
loop_
_publ_author_name
'Ruth Castro-Rodrigo'
'Miguel A. Esteruelas'
'Sara Fuertes'
'Ana M. L\'opez'
'Fernando L\'opez'
'Jos\'e L. Mascare\~nas'
'Silvia Mozo'
'Enrique O\~nate'
'Luc\'ia Saya'
'Lara Villarino'

_publ_contact_author
;
  Dr. Enrique O\~nate Rodr\'iguez
  Departamento de Qu\'imica Inorg\'anica - I.C.M.A.
  Facultad de Ciencias
  Universidad de Zaragoza - C.S.I.C.
  50009 Zaragoza, Spain
;
_publ_contact_author_email enriqueo@posta.unizar.es
_publ_section_title
;
 Formation of Osmium- and Ruthenium-Cyclobutylidene Complexes by Ring
 Expansion of Alkylidenecyclopropanes
;
_journal_name_full 'Journal of the American Chemical Society'
_journal_page_first 15572
_journal_page_last 15573
_journal_paper_doi 10.1021/ja904893j
_journal_volume 131
_journal_year 2009
_chemical_formula_moiety 'C23 H35 N1 Os1 P1, P1 F6, C3 H4 O1'
_chemical_formula_sum 'C26 H41 F6 N O Os P2'
_chemical_formula_weight 749.74
_chemical_name_systematic
; 
 ? 
;
_space_group_IT_number 2
_symmetry_cell_setting triclinic
_symmetry_space_group_name_Hall '-P 1'
_symmetry_space_group_name_H-M 'P -1'
_atom_sites_solution_hydrogens geom
_atom_sites_solution_primary direct
_atom_sites_solution_secondary difmap
_audit_creation_method SHELXL-97
_cell_angle_alpha 78.851(2)
_cell_angle_beta 89.570(2)
_cell_angle_gamma 89.340(2)
_cell_formula_units_Z 2
_cell_length_a 9.1653(11)
_cell_length_b 11.1937(13)
_cell_length_c 14.2705(17)
_cell_measurement_reflns_used 3930
_cell_measurement_temperature 150(2)
_cell_measurement_theta_max 24
_cell_measurement_theta_min 2.2
_cell_volume 1436.3(3)
_computing_cell_refinement 'SAINT+ v. 6.1 (Bruker AXS, 2000)'
_computing_data_collection 'SMART v. 5.625 (Bruker AXS, 2000)'
_computing_data_reduction 'SAINT+ v. 6.1 (Bruker AXS, 2000)'
_computing_molecular_graphics 'XP, SHELXTL v. 6.1 (Bruker, 2000)'
_computing_publication_material 'XCIF, SHELXTL v. 6.1 (Bruker, 2000)'
_computing_structure_refinement 'SHELXL-97 (Sheldrick, 1997)'
_computing_structure_solution 'SHELXS-97 (Sheldrick, 1990)'
_diffrn_ambient_temperature 150(2)
_diffrn_detector_area_resol_mean 8.26
_diffrn_measured_fraction_theta_full 0.990
_diffrn_measured_fraction_theta_max 0.918
_diffrn_measurement_device_type 'Bruker SMART APEX CCD system'
_diffrn_measurement_method '\w rotations with narrow frames'
_diffrn_radiation_monochromator graphite
_diffrn_radiation_source 'fine-focus sealed tube'
_diffrn_radiation_type MoK\a
_diffrn_radiation_wavelength 0.71073
_diffrn_reflns_av_R_equivalents 0.0432
_diffrn_reflns_av_sigmaI/netI 0.0573
_diffrn_reflns_limit_h_max 11
_diffrn_reflns_limit_h_min -12
_diffrn_reflns_limit_k_max 15
_diffrn_reflns_limit_k_min -14
_diffrn_reflns_limit_l_max 19
_diffrn_reflns_limit_l_min -19
_diffrn_reflns_number 18125
_diffrn_reflns_theta_full 27.50
_diffrn_reflns_theta_max 28.81
_diffrn_reflns_theta_min 1.45
_diffrn_standards_decay_% 'no decay'
_exptl_absorpt_coefficient_mu 4.610
_exptl_absorpt_correction_T_max 0.837
_exptl_absorpt_correction_T_min 0.678
_exptl_absorpt_correction_type multi-scan
_exptl_absorpt_process_details
;
Absorption correction performed with SADABS program. This is based on the
method of Blessing: Blessing, R. H., Acta Crystallogr., Sect. A 1995, 51, 33.

SADABS: Area-Detector Absorption Correction. Bruker-AXS 
within SAINT+ package, v. 6.1 (2000).
;
_exptl_crystal_colour red
_exptl_crystal_density_diffrn 1.734
_exptl_crystal_description 'irregular block'
_exptl_crystal_F_000 744
_exptl_crystal_size_max 0.10
_exptl_crystal_size_mid 0.06
_exptl_crystal_size_min 0.04
_refine_diff_density_max 1.663
_refine_diff_density_min -1.832
_refine_diff_density_rms 0.146
_refine_ls_extinction_method none
_refine_ls_goodness_of_fit_ref 1.104
_refine_ls_hydrogen_treatment mixed
_refine_ls_matrix_type full
_refine_ls_number_parameters 357
_refine_ls_number_reflns 6887
_refine_ls_number_restraints 0
_refine_ls_restrained_S_all 1.104
_refine_ls_R_factor_all 0.0453
_refine_ls_R_factor_gt 0.0380
_refine_ls_shift/su_max 0.002
_refine_ls_shift/su_mean 0.000
_refine_ls_structure_factor_coef Fsqd
_refine_ls_weighting_details 'calc w=1/[\s^2^(Fo^2^)+(0.0249P)^2^+2.0238P] where P=(Fo^2^+2Fc^2^)/3'
_refine_ls_weighting_scheme calc
_refine_ls_wR_factor_gt 0.0759
_refine_ls_wR_factor_ref 0.0781
_reflns_number_gt 6173
_reflns_number_total 6887
_reflns_threshold_expression >2sigma(I)
_cod_data_source_file ja904893j_si_001_1.cif
_cod_data_source_block mae372as
_cod_database_code 4105227

loop_
_symmetry_equiv_pos_as_xyz
'x, y, z'
'-x, -y, -z'

loop_
_atom_site_label
_atom_site_type_symbol
_atom_site_fract_x
_atom_site_fract_y
_atom_site_fract_z
_atom_site_U_iso_or_equiv
_atom_site_adp_type
_atom_site_occupancy
_atom_site_symmetry_multiplicity
_atom_site_calc_flag
_atom_site_refinement_flags
Os Os 0.81214(2) 0.740156(17) 0.677800(13) 0.01849(6) Uani 1 1 d .
P1 P 0.72006(14) 0.54710(11) 0.74198(9) 0.0198(3) Uani 1 1 d .
P2 P 0.18891(15) 0.16526(13) 0.75332(10) 0.0297(3) Uani 1 1 d .
F1 F 0.1373(4) 0.3025(3) 0.7175(3) 0.0680(12) Uani 1 1 d .
F2 F 0.1546(4) 0.1363(3) 0.6505(2) 0.0540(10) Uani 1 1 d .
F3 F 0.2402(4) 0.0274(3) 0.7870(2) 0.0488(9) Uani 1 1 d .
F4 F 0.2250(5) 0.1921(4) 0.8552(3) 0.0719(13) Uani 1 1 d .
F5 F 0.3499(4) 0.2022(3) 0.7181(3) 0.0487(9) Uani 1 1 d .
F6 F 0.0274(4) 0.1268(4) 0.7877(3) 0.0610(11) Uani 1 1 d .
O O 0.2760(5) 0.7259(4) 0.9103(3) 0.0462(11) Uani 1 1 d .
N N 0.6151(4) 0.7938(3) 0.6086(3) 0.0208(8) Uani 1 1 d .
C1 C 0.7133(5) 0.8118(4) 0.7697(3) 0.0229(10) Uani 1 1 d .
C2 C 0.7400(6) 0.9026(5) 0.8345(4) 0.0291(12) Uani 1 1 d .
H2A H 0.828(6) 0.936(5) 0.832(4) 0.035 Uiso 1 1 d .
H2B H 0.715(6) 0.875(5) 0.896(4) 0.035 Uiso 1 1 d .
C3 C 0.6139(6) 0.9782(5) 0.7785(4) 0.0329(13) Uani 1 1 d .
H3A H 0.541(6) 1.029(5) 0.822(4) 0.039 Uiso 1 1 d .
H3B H 0.653(6) 1.028(5) 0.721(4) 0.039 Uiso 1 1 d .
C4 C 0.5564(5) 0.8578(5) 0.7536(4) 0.0230(10) Uani 1 1 d .
H4 H 0.490(6) 0.825(5) 0.794(4) 0.028 Uiso 1 1 d .
C5 C 0.5109(5) 0.8488(4) 0.6557(3) 0.0224(10) Uani 1 1 d .
C6 C 0.5898(5) 0.7878(4) 0.5166(3) 0.0241(10) Uani 1 1 d .
H6 H 0.6630 0.7538 0.4819 0.029 Uiso 1 1 calc R
C7 C 0.4611(6) 0.8295(4) 0.4709(4) 0.0273(11) Uani 1 1 d .
H7 H 0.4467 0.8241 0.4061 0.033 Uiso 1 1 calc R
C8 C 0.3543(6) 0.8789(5) 0.5205(4) 0.0283(11) Uani 1 1 d .
H8 H 0.2642 0.9060 0.4909 0.034 Uiso 1 1 calc R
C9 C 0.3800(5) 0.8883(4) 0.6135(4) 0.0261(11) Uani 1 1 d .
H9 H 0.3073 0.9221 0.6487 0.031 Uiso 1 1 calc R
C10 C 1.0519(5) 0.7542(6) 0.7075(4) 0.0382(14) Uani 1 1 d .
H10 H 1.0893 0.7396 0.7706 0.046 Uiso 1 1 calc R
C11 C 1.0345(5) 0.6668(5) 0.6469(4) 0.0338(13) Uani 1 1 d .
H11 H 1.0582 0.5826 0.6639 0.041 Uiso 1 1 calc R
C12 C 0.9772(5) 0.7248(5) 0.5590(4) 0.0322(12) Uani 1 1 d .
H12 H 0.9581 0.6878 0.5058 0.039 Uiso 1 1 calc R
C13 C 0.9532(6) 0.8473(5) 0.5635(4) 0.0329(13) Uani 1 1 d .
H13 H 0.9115 0.9074 0.5146 0.040 Uiso 1 1 calc R
C14 C 1.0017(6) 0.8662(5) 0.6537(4) 0.0385(14) Uani 1 1 d .
H14 H 1.0005 0.9418 0.6744 0.046 Uiso 1 1 calc R
C15 C 0.7817(5) 0.4280(5) 0.6753(4) 0.0263(11) Uani 1 1 d .
H15 H 0.8907 0.4283 0.6777 0.032 Uiso 1 1 calc R
C16 C 0.7433(6) 0.4562(5) 0.5679(4) 0.0335(13) Uani 1 1 d .
H16A H 0.8016 0.4034 0.5344 0.050 Uiso 1 1 calc R
H16B H 0.7647 0.5416 0.5413 0.050 Uiso 1 1 calc R
H16C H 0.6394 0.4413 0.5601 0.050 Uiso 1 1 calc R
C17 C 0.7378(6) 0.2990(5) 0.7202(4) 0.0329(12) Uani 1 1 d .
H17A H 0.6315 0.2921 0.7183 0.049 Uiso 1 1 calc R
H17B H 0.7706 0.2802 0.7867 0.049 Uiso 1 1 calc R
H17C H 0.7832 0.2416 0.6846 0.049 Uiso 1 1 calc R
C18 C 0.7880(6) 0.4880(5) 0.8636(3) 0.0269(11) Uani 1 1 d .
H18 H 0.7391 0.4083 0.8866 0.032 Uiso 1 1 calc R
C19 C 0.7447(6) 0.5710(5) 0.9333(4) 0.0348(13) Uani 1 1 d .
H19A H 0.7643 0.5289 0.9988 0.052 Uiso 1 1 calc R
H19B H 0.6405 0.5912 0.9265 0.052 Uiso 1 1 calc R
H19C H 0.8015 0.6460 0.9190 0.052 Uiso 1 1 calc R
C20 C 0.9508(6) 0.4631(5) 0.8690(4) 0.0340(13) Uani 1 1 d .
H20A H 1.0032 0.5400 0.8505 0.051 Uiso 1 1 calc R
H20B H 0.9776 0.4085 0.8256 0.051 Uiso 1 1 calc R
H20C H 0.9769 0.4249 0.9345 0.051 Uiso 1 1 calc R
C21 C 0.5183(5) 0.5385(5) 0.7581(4) 0.0273(11) Uani 1 1 d .
H21 H 0.4886 0.6173 0.7762 0.033 Uiso 1 1 calc R
C22 C 0.4340(6) 0.5342(5) 0.6661(4) 0.0324(12) Uani 1 1 d .
H22A H 0.4405 0.4519 0.6523 0.049 Uiso 1 1 calc R
H22B H 0.4763 0.5923 0.6129 0.049 Uiso 1 1 calc R
H22C H 0.3314 0.5556 0.6745 0.049 Uiso 1 1 calc R
C23 C 0.4592(6) 0.4390(5) 0.8386(4) 0.0377(14) Uani 1 1 d .
H23A H 0.3534 0.4496 0.8446 0.057 Uiso 1 1 calc R
H23B H 0.5060 0.4453 0.8989 0.057 Uiso 1 1 calc R
H23C H 0.4804 0.3588 0.8236 0.057 Uiso 1 1 calc R
C24 C 0.2466(6) 0.8034(5) 0.9560(4) 0.0333(13) Uani 1 1 d .
C25 C 0.3630(8) 0.8685(6) 0.9987(4) 0.0531(18) Uani 1 1 d .
H25A H 0.4527 0.8191 1.0058 0.080 Uiso 1 1 calc R
H25B H 0.3307 0.8819 1.0615 0.080 Uiso 1 1 calc R
H25C H 0.3818 0.9471 0.9568 0.080 Uiso 1 1 calc R
C26 C 0.0915(7) 0.8409(6) 0.9711(5) 0.0525(18) Uani 1 1 d .
H26A H 0.0250 0.7868 0.9461 0.079 Uiso 1 1 calc R
H26B H 0.0754 0.9250 0.9375 0.079 Uiso 1 1 calc R
H26C H 0.0730 0.8354 1.0395 0.079 Uiso 1 1 calc R

loop_
_atom_site_aniso_label
_atom_site_aniso_U_11
_atom_site_aniso_U_22
_atom_site_aniso_U_33
_atom_site_aniso_U_23
_atom_site_aniso_U_13
_atom_site_aniso_U_12
Os 0.01567(10) 0.01847(10) 0.02103(10) -0.00317(7) 0.00086(7) 0.00026(7)
P1 0.0201(6) 0.0187(6) 0.0208(6) -0.0042(5) -0.0013(5) 0.0017(5)
P2 0.0279(7) 0.0285(7) 0.0333(8) -0.0078(6) 0.0054(6) -0.0005(6)
F1 0.061(3) 0.030(2) 0.106(3) 0.004(2) 0.025(2) 0.0168(18)
F2 0.072(3) 0.056(2) 0.0330(19) -0.0056(17) -0.0069(18) -0.017(2)
F3 0.063(2) 0.0341(19) 0.046(2) 0.0015(16) 0.0063(18) 0.0081(17)
F4 0.091(3) 0.087(3) 0.049(2) -0.039(2) 0.011(2) -0.028(3)
F5 0.0299(18) 0.054(2) 0.062(2) -0.0127(19) 0.0129(17) -0.0080(16)
F6 0.029(2) 0.068(3) 0.081(3) -0.002(2) 0.0141(19) -0.0059(18)
O 0.061(3) 0.042(3) 0.037(2) -0.011(2) 0.001(2) -0.003(2)
N 0.016(2) 0.021(2) 0.025(2) -0.0047(17) 0.0027(16) -0.0033(16)
C1 0.024(3) 0.018(2) 0.026(3) -0.0025(19) -0.001(2) -0.004(2)
C2 0.030(3) 0.029(3) 0.032(3) -0.015(2) -0.009(2) 0.003(2)
C3 0.037(3) 0.025(3) 0.040(3) -0.014(2) -0.006(3) 0.007(2)
C4 0.020(3) 0.024(3) 0.026(3) -0.007(2) 0.002(2) 0.000(2)
C5 0.022(2) 0.017(2) 0.028(3) -0.0015(19) 0.003(2) -0.0012(19)
C6 0.025(3) 0.021(2) 0.026(3) -0.003(2) 0.004(2) 0.000(2)
C7 0.029(3) 0.024(3) 0.028(3) -0.003(2) -0.005(2) -0.002(2)
C8 0.021(3) 0.024(3) 0.040(3) -0.006(2) -0.007(2) -0.001(2)
C9 0.019(2) 0.021(3) 0.039(3) -0.007(2) 0.001(2) -0.002(2)
C10 0.015(3) 0.071(4) 0.027(3) -0.006(3) 0.000(2) -0.011(3)
C11 0.015(3) 0.035(3) 0.050(4) -0.006(3) 0.008(2) 0.001(2)
C12 0.017(3) 0.048(3) 0.034(3) -0.013(3) 0.006(2) -0.004(2)
C13 0.022(3) 0.035(3) 0.035(3) 0.008(2) 0.009(2) -0.005(2)
C14 0.030(3) 0.033(3) 0.057(4) -0.020(3) 0.012(3) -0.017(3)
C15 0.022(3) 0.026(3) 0.033(3) -0.011(2) -0.003(2) 0.005(2)
C16 0.041(3) 0.033(3) 0.030(3) -0.013(2) 0.001(2) 0.001(3)
C17 0.041(3) 0.023(3) 0.035(3) -0.005(2) -0.009(3) 0.007(2)
C18 0.034(3) 0.023(3) 0.023(3) -0.004(2) -0.004(2) -0.001(2)
C19 0.043(3) 0.039(3) 0.022(3) -0.004(2) -0.001(2) -0.001(3)
C20 0.036(3) 0.031(3) 0.035(3) -0.006(2) -0.015(2) 0.006(2)
C21 0.020(3) 0.027(3) 0.035(3) -0.006(2) 0.004(2) -0.003(2)
C22 0.022(3) 0.035(3) 0.038(3) -0.002(2) -0.006(2) -0.003(2)
C23 0.035(3) 0.044(3) 0.034(3) -0.007(3) 0.007(3) -0.006(3)
C24 0.045(3) 0.031(3) 0.020(3) 0.004(2) 0.000(2) -0.004(3)
C25 0.062(5) 0.061(5) 0.036(4) -0.008(3) -0.006(3) -0.016(4)
C26 0.041(4) 0.058(4) 0.051(4) 0.009(3) 0.008(3) 0.005(3)

loop_
_atom_type_symbol
_atom_type_description
_atom_type_scat_dispersion_real
_atom_type_scat_dispersion_imag
_atom_type_scat_source
C C 0.0033 0.0016 'International Tables Vol C Tables 4.2.6.8 and 6.1.1.4'
H H 0.0000 0.0000 'International Tables Vol C Tables 4.2.6.8 and 6.1.1.4'
N N 0.0061 0.0033 'International Tables Vol C Tables 4.2.6.8 and 6.1.1.4'
F F 0.0171 0.0103 'International Tables Vol C Tables 4.2.6.8 and 6.1.1.4'
P P 0.1023 0.0942 'International Tables Vol C Tables 4.2.6.8 and 6.1.1.4'
Os Os -1.2165 7.6030 'International Tables Vol C Tables 4.2.6.8 and 6.1.1.4'
O O 0.0106 0.0060 'International Tables Vol C Tables 4.2.6.8 and 6.1.1.4'

loop_
_geom_angle_atom_site_label_1
_geom_angle_atom_site_label_2
_geom_angle_atom_site_label_3
_geom_angle
C1 Os N 78.47(18)
C1 Os C14 97.8(2)
N Os C14 119.3(2)
C1 Os C13 122.6(2)
N Os C13 95.23(18)
C14 Os C13 37.0(2)
C1 Os C10 105.9(2)
N Os C10 155.40(19)
C14 Os C10 36.7(2)
C13 Os C10 61.7(2)
C1 Os C11 140.9(2)
N Os C11 139.84(19)
C14 Os C11 60.7(2)
C13 Os C11 60.3(2)
C10 Os C11 37.1(2)
C1 Os C12 157.5(2)
N Os C12 105.73(17)
C14 Os C12 60.6(2)
C13 Os C12 35.93(19)
C10 Os C12 61.22(19)
C11 Os C12 35.8(2)
C1 Os P1 92.24(15)
N Os P1 91.46(11)
C14 Os P1 148.92(17)
C13 Os P1 145.17(15)
C10 Os P1 112.24(17)
C11 Os P1 93.64(15)
C12 Os P1 109.53(15)
C18 P1 C15 102.7(2)
C18 P1 C21 102.8(2)
C15 P1 C21 109.1(2)
C18 P1 Os 112.25(17)
C15 P1 Os 112.97(17)
C21 P1 Os 115.80(17)
F4 P2 F5 90.2(2)
F4 P2 F1 90.9(3)
F5 P2 F1 89.4(2)
F4 P2 F3 90.3(2)
F5 P2 F3 90.4(2)
F1 P2 F3 178.8(2)
F4 P2 F6 90.4(2)
F5 P2 F6 179.2(2)
F1 P2 F6 91.0(2)
F3 P2 F6 89.1(2)
F4 P2 F2 179.0(3)
F5 P2 F2 89.3(2)
F1 P2 F2 90.0(2)
F3 P2 F2 88.8(2)
F6 P2 F2 90.0(2)
C6 N C5 117.7(4)
C6 N Os 123.5(3)
C5 N Os 118.6(3)
C2 C1 C4 90.5(4)
C2 C1 Os 139.8(4)
C4 C1 Os 120.9(3)
C1 C2 C3 85.4(4)
C1 C2 H2A 118(4)
C3 C2 H2A 118(4)
C1 C2 H2B 114(4)
C3 C2 H2B 112(4)
H2A C2 H2B 109(5)
C2 C3 C4 88.2(4)
C2 C3 H3A 115(3)
C4 C3 H3A 118(3)
C2 C3 H3B 109(4)
C4 C3 H3B 109(3)
H3A C3 H3B 114(4)
C5 C4 C1 109.4(4)
C5 C4 C3 122.4(4)
C1 C4 C3 85.3(4)
C5 C4 H4 109(3)
C1 C4 H4 118(4)
C3 C4 H4 111(3)
N C5 C9 121.5(4)
N C5 C4 112.4(4)
C9 C5 C4 126.1(4)
N C6 C7 122.4(5)
N C6 H6 118.8
C7 C6 H6 118.8
C8 C7 C6 119.3(5)
C8 C7 H7 120.3
C6 C7 H7 120.3
C9 C8 C7 118.9(5)
C9 C8 H8 120.5
C7 C8 H8 120.5
C8 C9 C5 120.1(5)
C8 C9 H9 120.0
C5 C9 H9 120.0
C14 C10 C11 105.6(5)
C14 C10 Os 70.9(3)
C11 C10 Os 71.7(3)
C14 C10 H10 127.2
C11 C10 H10 127.2
Os C10 H10 122.1
C12 C11 C10 109.5(5)
C12 C11 Os 73.4(3)
C10 C11 Os 71.2(3)
C12 C11 H11 125.2
C10 C11 H11 125.2
Os C11 H11 121.8
C13 C12 C11 107.6(5)
C13 C12 Os 69.9(3)
C11 C12 Os 70.8(3)
C13 C12 H12 126.2
C11 C12 H12 126.2
Os C12 H12 124.7
C12 C13 C14 108.3(5)
C12 C13 Os 74.2(3)
C14 C13 Os 71.2(3)
C12 C13 H13 125.9
C14 C13 H13 125.9
Os C13 H13 120.5
C10 C14 C13 108.9(5)
C10 C14 Os 72.5(3)
C13 C14 Os 71.8(3)
C10 C14 H14 125.6
C13 C14 H14 125.6
Os C14 H14 121.9
C17 C15 C16 110.5(4)
C17 C15 P1 114.9(4)
C16 C15 P1 114.2(3)
C17 C15 H15 105.4
C16 C15 H15 105.4
P1 C15 H15 105.4
C15 C16 H16A 109.5
C15 C16 H16B 109.5
H16A C16 H16B 109.5
C15 C16 H16C 109.5
H16A C16 H16C 109.5
H16B C16 H16C 109.5
C15 C17 H17A 109.5
C15 C17 H17B 109.5
H17A C17 H17B 109.5
C15 C17 H17C 109.5
H17A C17 H17C 109.5
H17B C17 H17C 109.5
C20 C18 C19 109.8(4)
C20 C18 P1 114.4(4)
C19 C18 P1 112.0(4)
C20 C18 H18 106.8
C19 C18 H18 106.8
P1 C18 H18 106.8
C18 C19 H19A 109.5
C18 C19 H19B 109.5
H19A C19 H19B 109.5
C18 C19 H19C 109.5
H19A C19 H19C 109.5
H19B C19 H19C 109.5
C18 C20 H20A 109.5
C18 C20 H20B 109.5
H20A C20 H20B 109.5
C18 C20 H20C 109.5
H20A C20 H20C 109.5
H20B C20 H20C 109.5
C23 C21 C22 108.6(4)
C23 C21 P1 117.2(4)
C22 C21 P1 114.1(4)
C23 C21 H21 105.2
C22 C21 H21 105.2
P1 C21 H21 105.2
C21 C22 H22A 109.5
C21 C22 H22B 109.5
H22A C22 H22B 109.5
C21 C22 H22C 109.5
H22A C22 H22C 109.5
H22B C22 H22C 109.5
C21 C23 H23A 109.5
C21 C23 H23B 109.5
H23A C23 H23B 109.5
C21 C23 H23C 109.5
H23A C23 H23C 109.5
H23B C23 H23C 109.5
O C24 C25 121.6(6)
O C24 C26 121.7(6)
C25 C24 C26 116.7(6)
C24 C25 H25A 109.5
C24 C25 H25B 109.5
H25A C25 H25B 109.5
C24 C25 H25C 109.5
H25A C25 H25C 109.5
H25B C25 H25C 109.5
C24 C26 H26A 109.5
C24 C26 H26B 109.5
H26A C26 H26B 109.5
C24 C26 H26C 109.5
H26A C26 H26C 109.5
H26B C26 H26C 109.5

loop_
_geom_bond_atom_site_label_1
_geom_bond_atom_site_label_2
_geom_bond_distance
Os C1 1.886(5)
Os N 2.090(4)
Os C14 2.233(5)
Os C13 2.240(5)
Os C10 2.254(5)
Os C11 2.260(5)
Os C12 2.294(5)
Os P1 2.3422(13)
P1 C18 1.844(5)
P1 C15 1.862(5)
P1 C21 1.863(5)
P2 F4 1.579(4)
P2 F5 1.589(3)
P2 F1 1.591(4)
P2 F3 1.592(4)
P2 F6 1.594(4)
P2 F2 1.596(4)
O C24 1.209(6)
N C6 1.350(6)
N C5 1.370(6)
C1 C2 1.524(7)
C1 C4 1.525(7)
C2 C3 1.556(8)
C2 H2A 0.89(6)
C2 H2B 0.90(6)
C3 C4 1.557(7)
C3 H3A 1.13(6)
C3 H3B 0.97(6)
C4 C5 1.483(7)
C4 H4 0.87(5)
C5 C9 1.376(7)
C6 C7 1.383(7)
C6 H6 0.9500
C7 C8 1.376(7)
C7 H7 0.9500
C8 C9 1.374(7)
C8 H8 0.9500
C9 H9 0.9500
C10 C14 1.412(8)
C10 C11 1.436(8)
C10 H10 0.9500
C11 C12 1.400(8)
C11 H11 0.9500
C12 C13 1.399(8)
C12 H12 0.9500
C13 C14 1.419(8)
C13 H13 0.9500
C14 H14 0.9500
C15 C17 1.520(7)
C15 C16 1.545(7)
C15 H15 1.0000
C16 H16A 0.9800
C16 H16B 0.9800
C16 H16C 0.9800
C17 H17A 0.9800
C17 H17B 0.9800
C17 H17C 0.9800
C18 C20 1.515(7)
C18 C19 1.534(7)
C18 H18 1.0000
C19 H19A 0.9800
C19 H19B 0.9800
C19 H19C 0.9800
C20 H20A 0.9800
C20 H20B 0.9800
C20 H20C 0.9800
C21 C23 1.537(7)
C21 C22 1.538(7)
C21 H21 1.0000
C22 H22A 0.9800
C22 H22B 0.9800
C22 H22C 0.9800
C23 H23A 0.9800
C23 H23B 0.9800
C23 H23C 0.9800
C24 C25 1.496(8)
C24 C26 1.504(8)
C25 H25A 0.9800
C25 H25B 0.9800
C25 H25C 0.9800
C26 H26A 0.9800
C26 H26B 0.9800
C26 H26C 0.9800
